data_2204496
loop_
_publ_author_name
'Akitsu, Takashiro'
'Einaga, Yasuaki'

_publ_section_title Bis[(<i>S</i>)-<i>N</i>-(2-butyl)-3,5-dichlorosalicylideneaminato-\k^2^<i>N</i>,<i>O</i>]copper(II)
_journal_issue 11
_journal_name_full 'Acta Crystallographica Section E'
_journal_page_first m1605
_journal_page_last m1607
_journal_paper_doi 10.1107/S1600536804024882
_journal_volume 60
_journal_year 2004
_chemical_formula_iupac '[Cu (C11 H12 Cl2 N O)2]'
_chemical_formula_moiety 'C22 H24 Cl4 Cu N2 O2'
_chemical_formula_sum 'C22 H24 Cl4 Cu N2 O2'
_chemical_formula_weight 553.78
_space_group_IT_number 19
_symmetry_cell_setting orthorhombic
_symmetry_space_group_name_Hall 'P 2ac 2ab'
_symmetry_space_group_name_H-M 'P 21 21 21'
_cell_angle_alpha 90
_cell_angle_beta 90
_cell_angle_gamma 90
_cell_formula_units_Z 4
_cell_length_a 13.825(3)
_cell_length_b 17.563(5)
_cell_length_c 10.4990(10)
_cell_measurement_reflns_used 25
_cell_measurement_temperature 297.0(10)
_cell_measurement_theta_max 12.5
_cell_measurement_theta_min 10.1
_cell_volume 2549.2(9)
_computing_cell_refinement 'WinAFC Diffractometer Control Software'
_computing_data_collection 'WinAFC Diffractometer Control Software (Rigaku, 1999)'
_computing_data_reduction 'TEXSAN (Molecular Structure Corporation, 2001)'
_computing_molecular_graphics 'ORTEPII (Johnson, 1976)'
_computing_publication_material TEXSAN
_computing_structure_refinement 'SHELXL97 (Sheldrick, 1997)'
_computing_structure_solution 'SIR92 (Altomare et al., 1994)'
_diffrn_measured_fraction_theta_full 1.00
_diffrn_measured_fraction_theta_max 1.00
_diffrn_measurement_device_type 'Rigaku AFC-7R'
_diffrn_measurement_method \w/2\q
_diffrn_radiation_type 'Mo K\a'
_diffrn_radiation_wavelength 0.7107
_diffrn_reflns_av_R_equivalents 0.019
_diffrn_reflns_limit_h_max 17
_diffrn_reflns_limit_h_min -7
_diffrn_reflns_limit_k_max 9
_diffrn_reflns_limit_k_min -22
_diffrn_reflns_limit_l_max 13
_diffrn_reflns_limit_l_min -5
_diffrn_reflns_number 4081
_diffrn_reflns_theta_full 27.49
_diffrn_reflns_theta_max 27.49
_diffrn_standards_decay_% 1.24
_diffrn_standards_interval_count 150
_diffrn_standards_number 3
_exptl_absorpt_coefficient_mu 1.297
_exptl_absorpt_correction_T_max 0.678
_exptl_absorpt_correction_T_min 0.601
_exptl_absorpt_correction_type '\y scan'
_exptl_absorpt_process_details '(North et al., 1968)'
_exptl_crystal_colour brown
_exptl_crystal_density_diffrn 1.443
_exptl_crystal_density_meas ?
_exptl_crystal_density_method .
_exptl_crystal_description prismatic
_exptl_crystal_F_000 1132.0
_exptl_crystal_size_max 0.400
_exptl_crystal_size_mid 0.400
_exptl_crystal_size_min 0.300
_refine_diff_density_max 0.41
_refine_diff_density_min -0.54
_refine_ls_abs_structure_details 'Flack (1983), with xx Friedel pairs'
_refine_ls_abs_structure_Flack -0.01(2)
_refine_ls_extinction_method none
_refine_ls_goodness_of_fit_ref 1.020
_refine_ls_hydrogen_treatment constr
_refine_ls_number_parameters 281
_refine_ls_number_reflns 2757
_refine_ls_R_factor_gt 0.0474
_refine_ls_shift/su_max 0.0010
_refine_ls_structure_factor_coef Fsqd
_refine_ls_weighting_details 'w = 1/[\s^2^(Fo^2^) + (0.0462P)^2^+1.0606P] where P = (Fo^2^+2Fc^2^)/3'
_refine_ls_weighting_scheme calc
_refine_ls_wR_factor_ref 0.1074
_reflns_number_gt 2757
_reflns_number_total 3289
_reflns_threshold_expression I>2\s(I)
_cod_data_source_file fl6124.cif
_cod_data_source_block I
_cod_original_cell_volume 2549.3(9)
_cod_database_code 2204496
_cod_database_fobs_code 2204496

loop_
_symmetry_equiv_pos_as_xyz
x,y,z
1/2-x,-y,1/2+z
1/2+x,1/2-y,-z
-x,1/2+y,1/2-z

loop_
_atom_site_label
_atom_site_fract_x
_atom_site_fract_y
_atom_site_fract_z
_atom_site_U_iso_or_equiv
_atom_site_adp_type
_atom_site_calc_flag
_atom_site_occupancy
_atom_site_type_symbol
Cu1 -0.95539(4) -0.14096(3) -0.79637(5) 0.0526(2) Uani d 1.00 Cu
Cl1 -0.92350(10) 0.11347(7) -0.93680(10) 0.0730(3) Uani d 1.00 Cl
Cl2 -0.68430(10) 0.17963(9) -0.5513(2) 0.1006(6) Uani d 1.00 Cl
Cl3 -0.86540(10) -0.39945(8) -0.8017(2) 0.0937(5) Uani d 1.00 Cl
Cl4 -1.0889(2) -0.4519(2) -1.2100(2) 0.1471(9) Uani d 1.00 Cl
O1 -0.9284(2) -0.0371(2) -0.8247(3) 0.0614(8) Uani d 1.00 O
O2 -0.9452(3) -0.2479(2) -0.8130(3) 0.0653(8) Uani d 1.00 O
N1 -0.8868(3) -0.1419(2) -0.6321(4) 0.0599(9) Uani d 1.00 N
N2 -1.0651(3) -0.1365(2) -0.9161(4) 0.0588(9) Uani d 1.00 N
C1 -0.8239(3) -0.0124(2) -0.6467(4) 0.0530(9) Uani d 1.00 C
C2 -0.8739(3) 0.0087(2) -0.7604(4) 0.0518(9) Uani d 1.00 C
C3 -0.8623(3) 0.0844(2) -0.7999(5) 0.0540(9) Uani d 1.00 C
C4 -0.8064(3) 0.1361(3) -0.7385(5) 0.0610(10) Uani d 1.00 C
C5 -0.7563(3) 0.1134(3) -0.6292(5) 0.0660(10) Uani d 1.00 C
C6 -0.7642(3) 0.0405(3) -0.5853(5) 0.0640(10) Uani d 1.00 C
C7 -0.8357(3) -0.0862(3) -0.5903(5) 0.0610(10) Uani d 1.00 C
C8 -0.8907(5) -0.2133(3) -0.5527(6) 0.079(2) Uani d 1.00 C
C9 -0.9255(7) -0.1981(5) -0.4191(7) 0.109(2) Uani d 1.00 C
C10 -0.7923(6) -0.2519(4) -0.5558(8) 0.111(3) Uani d 1.00 C
C11 -1.0263(8) -0.1686(6) -0.4119(9) 0.154(4) Uani d 1.00 C
C12 -1.0462(4) -0.2664(3) -0.9959(5) 0.0650(10) Uani d 1.00 C
C13 -0.9778(3) -0.2900(2) -0.9051(5) 0.0590(10) Uani d 1.00 C
C14 -0.9469(4) -0.3665(3) -0.9136(5) 0.0680(10) Uani d 1.00 C
C15 -0.9799(5) -0.4150(3) -1.0068(7) 0.092(2) Uani d 1.00 C
C16 -1.0465(6) -0.3892(4) -1.0970(6) 0.093(2) Uani d 1.00 C
C17 -1.0781(4) -0.3161(4) -1.0905(6) 0.087(2) Uani d 1.00 C
C18 -1.0886(3) -0.1909(3) -0.9910(5) 0.0650(10) Uani d 1.00 C
C19 -1.1223(4) -0.0649(3) -0.9216(6) 0.0720(10) Uani d 1.00 C
C20 -1.2260(5) -0.0795(4) -0.8841(8) 0.099(2) Uani d 1.00 C
C21 -1.1128(6) -0.0275(4) -1.0513(8) 0.112(3) Uani d 1.00 C
C22 -1.2379(6) -0.1136(5) -0.7549(10) 0.128(3) Uani d 1.00 C
H1 -0.8013 0.1868 -0.7693 0.0730 Uiso calc 1.00 H
H2 -0.7285 0.0255 -0.5120 0.0769 Uiso calc 1.00 H
H3 -0.8016 -0.0950 -0.5130 0.0729 Uiso calc 1.00 H
H4 -0.9359 -0.2469 -0.5917 0.0950 Uiso calc 1.00 H
H5 -0.9223 -0.2446 -0.3726 0.1299 Uiso calc 1.00 H
H6 -0.8833 -0.1619 -0.3813 0.1299 Uiso calc 1.00 H
H7 -0.7950 -0.2984 -0.5096 0.1329 Uiso calc 1.00 H
H8 -0.7741 -0.2618 -0.6413 0.1329 Uiso calc 1.00 H
H9 -0.7454 -0.2193 -0.5174 0.1329 Uiso calc 1.00 H
H10 -1.0429 -0.1598 -0.3253 0.1863 Uiso calc 1.00 H
H11 -1.0305 -0.1221 -0.4580 0.1863 Uiso calc 1.00 H
H12 -1.0693 -0.2048 -0.4477 0.1863 Uiso calc 1.00 H
H13 -0.9574 -0.4660 -1.0099 0.1105 Uiso calc 1.00 H
H14 -1.1231 -0.2982 -1.1525 0.1043 Uiso calc 1.00 H
H15 -1.1395 -0.1807 -1.0495 0.0775 Uiso calc 1.00 H
H16 -1.0955 -0.0308 -0.8605 0.0874 Uiso calc 1.00 H
H17 -1.2599 -0.0323 -0.8856 0.1193 Uiso calc 1.00 H
H18 -1.2538 -0.1132 -0.9445 0.1193 Uiso calc 1.00 H
H19 -1.0468 -0.0181 -1.0692 0.1330 Uiso calc 1.00 H
H20 -1.1393 -0.0602 -1.1144 0.1330 Uiso calc 1.00 H
H21 -1.1475 0.0194 -1.0512 0.1330 Uiso calc 1.00 H
H22 -1.3046 -0.1221 -0.7383 0.1543 Uiso calc 1.00 H
H23 -1.2041 -0.1607 -0.7511 0.1543 Uiso calc 1.00 H
H24 -1.2124 -0.0799 -0.6926 0.1543 Uiso calc 1.00 H

loop_
_atom_site_aniso_label
_atom_site_aniso_U_11
_atom_site_aniso_U_22
_atom_site_aniso_U_33
_atom_site_aniso_U_12
_atom_site_aniso_U_13
_atom_site_aniso_U_23
Cu1 0.0545(3) 0.0472(2) 0.0561(3) -0.0063(2) -0.0083(2) 0.0023(2)
Cl1 0.0816(8) 0.0594(6) 0.0781(8) -0.0041(6) -0.0106(7) 0.0139(6)
Cl2 0.0970(10) 0.0745(8) 0.1310(10) -0.0266(8) -0.0370(10) -0.0161(9)
Cl3 0.1160(10) 0.0673(7) 0.0980(10) 0.0207(8) 0.0180(10) 0.0058(8)
Cl4 0.166(2) 0.141(2) 0.134(2) -0.037(2) 0.008(2) -0.084(2)
O1 0.069(2) 0.051(2) 0.064(2) -0.0100(10) -0.016(2) 0.0030(10)
O2 0.079(2) 0.052(2) 0.065(2) -0.010(2) -0.007(2) 0.0020(10)
N1 0.064(2) 0.055(2) 0.061(2) -0.009(2) -0.012(2) 0.008(2)
N2 0.057(2) 0.055(2) 0.064(2) -0.008(2) -0.010(2) 0.002(2)
C1 0.045(2) 0.052(2) 0.062(2) -0.002(2) -0.004(2) -0.002(2)
C2 0.048(2) 0.049(2) 0.058(2) -0.004(2) 0.005(2) -0.003(2)
C3 0.051(2) 0.051(2) 0.060(2) 0.000(2) 0.005(2) -0.003(2)
C4 0.055(2) 0.053(2) 0.074(3) -0.007(2) 0.013(2) -0.006(2)
C5 0.058(3) 0.061(3) 0.079(3) -0.013(2) -0.003(2) -0.017(3)
C6 0.060(3) 0.064(3) 0.068(3) -0.004(2) -0.011(2) -0.003(2)
C7 0.063(3) 0.058(2) 0.061(3) -0.006(2) -0.015(2) 0.005(2)
C8 0.103(4) 0.063(3) 0.071(3) -0.015(3) -0.027(3) 0.021(3)
C9 0.140(6) 0.109(5) 0.078(4) -0.041(5) -0.013(4) 0.024(4)
C10 0.119(5) 0.071(3) 0.143(7) 0.009(4) -0.043(5) 0.026(5)
C11 0.177(9) 0.142(8) 0.142(8) -0.034(7) 0.053(8) 0.017(7)
C12 0.063(3) 0.069(3) 0.062(3) -0.019(2) 0.002(3) -0.014(2)
C13 0.064(3) 0.050(2) 0.064(3) -0.017(2) 0.019(2) -0.004(2)
C14 0.070(3) 0.058(2) 0.075(3) -0.007(2) 0.027(3) -0.005(2)
C15 0.099(4) 0.068(3) 0.109(5) -0.022(3) 0.052(4) -0.031(3)
C16 0.097(4) 0.095(4) 0.086(4) -0.032(4) 0.020(4) -0.033(4)
C17 0.084(4) 0.091(4) 0.085(4) -0.027(3) 0.007(3) -0.025(3)
C18 0.059(3) 0.074(3) 0.061(3) -0.015(2) -0.011(2) -0.001(2)
C19 0.063(3) 0.065(3) 0.089(4) 0.002(2) -0.020(3) 0.007(3)
C20 0.074(4) 0.093(4) 0.131(6) 0.006(3) -0.012(4) 0.007(5)
C21 0.117(5) 0.093(4) 0.125(6) -0.006(4) -0.028(5) 0.045(5)
C22 0.127(6) 0.113(6) 0.145(7) 0.009(5) 0.048(6) -0.018(6)

loop_
_atom_type_symbol
_atom_type_description
_atom_type_scat_dispersion_real
_atom_type_scat_dispersion_imag
_atom_type_scat_source
C C 0.003 0.002
;International Tables for Crystallography
(1992, Vol. C, Tables 4.2.6.8 and 6.1.1.4)
;
H H 0.000 0.000
;International Tables for Crystallography
(1992, Vol. C, Tables 4.2.6.8 and 6.1.1.4)
;
O O 0.011 0.006
;International Tables for Crystallography
(1992, Vol. C, Tables 4.2.6.8 and 6.1.1.4)
;
N N 0.006 0.003
;International Tables for Crystallography
(1992, Vol. C, Tables 4.2.6.8 and 6.1.1.4)
;
Cu Cu 0.320 1.265
;International Tables for Crystallography
(1992, Vol. C, Tables 4.2.6.8 and 6.1.1.4)
;
Cl Cl 0.148 0.159
;International Tables for Crystallography
(1992, Vol. C, Tables 4.2.6.8 and 6.1.1.4)
;

loop_
_geom_angle_atom_site_label_1
_geom_angle_atom_site_label_2
_geom_angle_atom_site_label_3
_geom_angle
_geom_angle_publ_flag
O1 Cu1 O2 158.70(10) yes
O1 Cu1 N1 92.9(2) yes
O1 Cu1 N2 90.8(2) yes
O2 Cu1 N1 92.1(2) yes
O2 Cu1 N2 92.2(2) yes
N1 Cu1 N2 158.4(2) yes
Cu1 O1 C2 129.4(3) yes
Cu1 O2 C13 127.5(3) yes
Cu1 N1 C7 123.9(3) yes
Cu1 N1 C8 118.3(3) yes
C7 N1 C8 117.7(4) no
Cu1 N2 C18 124.0(3) yes
Cu1 N2 C19 117.8(3) yes
C18 N2 C19 118.2(4) no
C2 C1 C6 119.9(4) no
C2 C1 C7 121.6(4) no
C6 C1 C7 118.5(4) no
O1 C2 C1 123.9(4) no
O1 C2 C3 120.1(4) no
C1 C2 C3 116.0(4) no
Cl1 C3 C2 117.8(3) no
Cl1 C3 C4 118.2(3) no
C2 C3 C4 124.0(4) no
C3 C4 C5 118.8(4) no
C3 C4 H1 120.5 no
C5 C4 H1 120.7 no
Cl2 C5 C4 118.7(4) no
Cl2 C5 C6 121.0(4) no
C4 C5 C6 120.3(5) no
C1 C6 C5 120.9(5) no
C1 C6 H2 119.6 no
C5 C6 H2 119.5 no
N1 C7 C1 127.6(4) no
N1 C7 H3 116.2 no
C1 C7 H3 116.2 no
N1 C8 C9 112.3(5) no
N1 C8 C10 109.1(5) no
N1 C8 H4 107.6 no
C9 C8 C10 112.6(6) no
C9 C8 H4 107.5 no
C10 C8 H4 107.6 no
C8 C9 C11 114.1(7) no
C8 C9 H5 108.1 no
C8 C9 H6 108.1 no
C11 C9 H5 108.5 no
C11 C9 H6 108.7 no
H5 C9 H6 109.3 no
C8 C10 H7 109.7 no
C8 C10 H8 109.8 no
C8 C10 H9 109.4 no
H7 C10 H8 109.6 no
H7 C10 H9 109.1 no
H8 C10 H9 109.3 no
C9 C11 H10 109.4 no
C9 C11 H11 109.3 no
C9 C11 H12 109.5 no
H10 C11 H11 109.4 no
H10 C11 H12 109.7 no
H11 C11 H12 109.6 no
C13 C12 C17 120.8(5) no
C13 C12 C18 121.1(4) no
C17 C12 C18 118.0(5) no
O2 C13 C12 124.8(4) no
O2 C13 C14 119.0(4) no
C12 C13 C14 116.1(4) no
Cl3 C14 C13 118.2(4) no
Cl3 C14 C15 119.6(4) no
C13 C14 C15 122.3(5) no
C14 C15 C16 120.0(6) no
C14 C15 H13 120.0 no
C16 C15 H13 120.0 no
Cl4 C16 C15 118.9(5) no
Cl4 C16 C17 122.0(5) no
C15 C16 C17 119.0(6) no
C12 C17 C16 121.7(6) no
C12 C17 H14 119.1 no
C16 C17 H14 119.2 no
N2 C18 C12 126.9(4) no
N2 C18 H15 116.4 no
C12 C18 H15 116.6 no
N2 C19 C20 110.6(4) no
N2 C19 C21 110.8(5) no
N2 C19 H16 107.4 no
C20 C19 C21 112.9(6) no
C20 C19 H16 107.6 no
C21 C19 H16 107.4 no
C19 C20 C22 114.2(6) no
C19 C20 H17 108.4 no
C19 C20 H18 108.5 no
C22 C20 H17 108.1 no
C22 C20 H18 108.2 no
H17 C20 H18 109.4 no
C19 C21 H19 109.6 no
C19 C21 H20 109.3 no
C19 C21 H21 109.2 no
H19 C21 H20 109.8 no
H19 C21 H21 109.5 no
H20 C21 H21 109.3 no
C20 C22 H22 109.7 no
C20 C22 H23 109.4 no
C20 C22 H24 109.6 no
H22 C22 H23 109.4 no
H22 C22 H24 109.4 no
H23 C22 H24 109.3 no

loop_
_geom_bond_atom_site_label_1
_geom_bond_atom_site_label_2
_geom_bond_distance
_geom_bond_publ_flag
Cu1 O1 1.886(3) yes
Cu1 O2 1.892(3) yes
Cu1 N1 1.969(4) yes
Cu1 N2 1.971(4) yes
Cl1 C3 1.744(5) yes
Cl2 C5 1.735(5) yes
Cl3 C14 1.727(5) yes
Cl4 C16 1.722(7) yes
O1 C2 1.292(5) yes
O2 C13 1.298(6) yes
N1 C7 1.284(6) yes
N1 C8 1.506(7) no
N2 C18 1.279(6) yes
N2 C19 1.488(6) no
C1 C2 1.428(6) no
C1 C6 1.400(7) no
C1 C7 1.435(6) no
C2 C3 1.402(6) no
C3 C4 1.357(6) no
C4 C5 1.398(7) no
C4 H1 0.950 no
C5 C6 1.366(7) no
C6 H2 0.950 no
C7 H3 0.950 no
C8 C9 1.507(9) no
C8 C10 1.521(10) no
C8 H4 0.950 no
C9 C11 1.490(10) no
C9 H5 0.950 no
C9 H6 0.950 no
C10 H7 0.950 no
C10 H8 0.950 no
C10 H9 0.950 no
C11 H10 0.950 no
C11 H11 0.950 no
C11 H12 0.950 no
C12 C17 1.394(8) no
C12 C18 1.452(7) no
C13 C14 1.413(7) no
C14 C15 1.375(8) no
C15 C16 1.400(10) no
C15 H13 0.950 no
C16 C17 1.357(10) no
C17 H14 0.950 no
C18 H15 0.950 no
C19 C20 1.509(9) no
C19 C21 1.520(10) no
C19 H16 0.950 no
C20 C22 1.490(10) no
C20 H17 0.950 no
C20 H18 0.950 no
C21 H19 0.950 no
C21 H20 0.950 no
C21 H21 0.950 no
C22 H22 0.950 no
C22 H23 0.950 no
C22 H24 0.950 no

loop_
_geom_torsion_atom_site_label_1
_geom_torsion_atom_site_label_2
_geom_torsion_atom_site_label_3
_geom_torsion_atom_site_label_4
_geom_torsion
_geom_torsion_publ_flag
Cu1 O1 C2 C1 -2.3(6) no
Cu1 O1 C2 C3 178.8(3) no
Cu1 O2 C13 C12 -15.6(7) no
Cu1 O2 C13 C14 167.7(3) no
Cu1 N1 C7 C1 5.0(7) no
Cu1 N1 C8 C9 -126.2(5) no
Cu1 N1 C8 C10 108.3(5) no
Cu1 N2 C18 C12 5.2(7) no
Cu1 N2 C19 C20 -118.4(5) no
Cu1 N2 C19 C21 115.6(5) no
Cl1 C3 C2 O1 0.0(6) no
Cl1 C3 C2 C1 -179.0(3) no
Cl1 C3 C4 C5 -179.4(4) no
Cl2 C5 C4 C3 179.7(4) no
Cl2 C5 C6 C1 178.7(4) no
Cl3 C14 C13 O2 -1.2(6) no
Cl3 C14 C13 C12 -178.2(4) no
Cl3 C14 C15 C16 179.4(5) no
Cl4 C16 C15 C14 -178.3(5) no
Cl4 C16 C17 C12 177.5(5) no
O1 Cu1 O2 C13 -77.1(6) no
O1 Cu1 N1 C7 -8.1(4) no
O1 Cu1 N1 C8 174.7(4) no
O1 Cu1 N2 C18 143.7(4) no
O1 Cu1 N2 C19 -34.9(3) no
O1 C2 C1 C6 178.2(4) no
O1 C2 C1 C7 -4.0(7) no
O1 C2 C3 C4 -179.8(4) no
O2 Cu1 O1 C2 -96.4(5) no
O2 Cu1 N1 C7 151.2(4) no
O2 Cu1 N1 C8 -26.1(4) no
O2 Cu1 N2 C18 -15.2(4) no
O2 Cu1 N2 C19 166.3(3) no
O2 C13 C12 C17 -179.0(5) no
O2 C13 C12 C18 -1.5(8) no
O2 C13 C14 C15 178.6(5) no
N1 Cu1 O1 C2 7.0(4) no
N1 Cu1 O2 C13 179.4(4) no
N1 Cu1 N2 C18 -116.3(5) no
N1 Cu1 N2 C19 65.1(6) no
N1 C7 C1 C2 2.4(8) no
N1 C7 C1 C6 -179.9(5) no
N1 C8 C9 C11 63.0(9) no
N2 Cu1 O1 C2 165.7(4) no
N2 Cu1 O2 C13 20.6(4) no
N2 Cu1 N1 C7 -107.6(5) no
N2 Cu1 N1 C8 75.1(6) no
N2 C18 C12 C13 6.5(8) no
N2 C18 C12 C17 -175.9(5) no
N2 C19 C20 C22 57.4(8) no
C1 C2 C3 C4 1.3(7) no
C1 C6 C5 C4 -1.3(7) no
C1 C7 N1 C8 -177.7(5) no
C2 C1 C6 C5 3.0(7) no
C2 C3 C4 C5 0.3(7) no
C3 C2 C1 C6 -2.8(6) no
C3 C2 C1 C7 174.9(4) no
C3 C4 C5 C6 -0.3(7) no
C5 C6 C1 C7 -174.8(5) no
C7 N1 C8 C9 56.4(7) no
C7 N1 C8 C10 -69.1(6) no
C10 C8 C9 C11 -173.4(7) no
C12 C13 C14 C15 1.5(8) no
C12 C17 C16 C15 .0(10) no
C12 C18 N2 C19 -176.2(5) no
C13 C12 C17 C16 1.7(9) no
C13 C14 C15 C16 -0.4(9) no
C14 C13 C12 C17 -2.2(7) no
C14 C13 C12 C18 175.4(5) no
C14 C15 C16 C17 .0(10) no
C16 C17 C12 C18 -175.9(6) no
C18 N2 C19 C20 63.0(7) no
C18 N2 C19 C21 -63.0(6) no
C21 C19 C20 C22 -177.9(6) no
C21 C19 C20 C22 -177.9(6) no
